data_7220372
loop_
_publ_author_name
'Batisai, Eustina'
'Nassimbeni, Luigi R.'
'Weber, Edwin'

_publ_section_title
;
 Inclusion compounds of a borneol dumb-bell host with methylcyclohexanones
 and 2-butanols: structures and resolutions
;
_journal_issue 22
_journal_name_full CrystEngComm
_journal_page_first 4205
_journal_paper_doi 10.1039/C5CE00600G
_journal_volume 17
_journal_year 2015
_chemical_absolute_configuration rm
_chemical_formula_moiety 'C30 H38 O2, 2(C7 H12 O)'
_chemical_formula_sum 'C44 H62 O4'
_chemical_formula_weight 654.94
_chemical_name_systematic
; 
 ? 
;
_space_group_IT_number 1
_symmetry_cell_setting triclinic'
_symmetry_space_group_name_Hall 'P 1'
_symmetry_space_group_name_H-M 'P 1'
_atom_sites_solution_hydrogens geom
_atom_sites_solution_primary direct
_atom_sites_solution_secondary difmap
_audit_creation_method SHELXL-97
_audit_update_record
;
2015-03-17 deposited with the CCDC.
2015-04-27 downloaded from the CCDC.
;
_cell_angle_alpha 84.03(3)
_cell_angle_beta 81.51(3)
_cell_angle_gamma 77.91(3)
_cell_formula_units_Z 1
_cell_length_a 6.5774(13)
_cell_length_b 10.920(2)
_cell_length_c 13.999(3)
_cell_measurement_reflns_used 6923
_cell_measurement_temperature 173(2)
_cell_measurement_theta_max 26.61
_cell_measurement_theta_min 4.39
_cell_volume 969.6(4)
_computing_cell_refinement 'DENZO-SMN (Otwinowski & Minor, 1997)'
_computing_data_collection 'COLLECT (2000)'
_computing_data_reduction 'DENZO-SMN (Otwinowski & Minor, 1997)'
_computing_molecular_graphics XSEED
_computing_publication_material 'SHELXL-97 (Sheldrick, 1997)'
_computing_structure_refinement 'SHELXL-97 (Sheldrick, 1997)'
_computing_structure_solution 'SHELXS-86 (Sheldrick, 1985)'
_diffrn_ambient_temperature 173(2)
_diffrn_measured_fraction_theta_full 0.985
_diffrn_measured_fraction_theta_max 0.985
_diffrn_measurement_device_type 'Nonius Kappa CCD diffractometer'
_diffrn_radiation_monochromator graphite
_diffrn_radiation_source 'fine-focus sealed tube'
_diffrn_radiation_type MoK\a
_diffrn_radiation_wavelength 0.71073
_diffrn_reflns_av_R_equivalents 0.0000
_diffrn_reflns_av_sigmaI/netI 0.0331
_diffrn_reflns_limit_h_max 8
_diffrn_reflns_limit_h_min -8
_diffrn_reflns_limit_k_max 13
_diffrn_reflns_limit_k_min -13
_diffrn_reflns_limit_l_max 17
_diffrn_reflns_limit_l_min -17
_diffrn_reflns_number 7643
_diffrn_reflns_theta_full 26.61
_diffrn_reflns_theta_max 26.61
_diffrn_reflns_theta_min 4.39
_exptl_absorpt_coefficient_mu 0.070
_exptl_absorpt_correction_type none
_exptl_crystal_colour colourless
_exptl_crystal_density_diffrn 1.122
_exptl_crystal_density_method 'not measured'
_exptl_crystal_description block
_exptl_crystal_F_000 358
_exptl_crystal_size_max 0.24
_exptl_crystal_size_mid 0.21
_exptl_crystal_size_min 0.20
_refine_diff_density_max 0.180
_refine_diff_density_min -0.133
_refine_diff_density_rms 0.028
_refine_ls_abs_structure_details 'Flack H D (1983), Acta Cryst. A39, 876-881'
_refine_ls_abs_structure_Flack 0.7(7)
_refine_ls_extinction_method none
_refine_ls_goodness_of_fit_ref 1.022
_refine_ls_hydrogen_treatment mixed
_refine_ls_matrix_type full
_refine_ls_number_parameters 449
_refine_ls_number_reflns 7643
_refine_ls_number_restraints 3
_refine_ls_restrained_S_all 1.022
_refine_ls_R_factor_all 0.0419
_refine_ls_R_factor_gt 0.0352
_refine_ls_shift/su_max 0.000
_refine_ls_shift/su_mean 0.000
_refine_ls_structure_factor_coef Fsqd
_refine_ls_weighting_details 'calc w=1/[\s^2^(Fo^2^)+(0.0422P)^2^+0.1164P] where P=(Fo^2^+2Fc^2^)/3'
_refine_ls_weighting_scheme calc
_refine_ls_wR_factor_gt 0.0823
_refine_ls_wR_factor_ref 0.0863
_reflns_number_gt 6923
_reflns_number_total 7643
_reflns_threshold_expression >2sigma(I)
_cod_data_source_file c5ce00600g2.cif
_cod_data_source_block H.2(4MCHN)
_cod_depositor_comments 'Adding full bibliography for 7220370--7220375.cif.'
_cod_original_cell_volume 969.7(3)
_cod_original_sg_symbol_H-M p1
_cod_database_code 7220372

loop_
_symmetry_equiv_pos_as_xyz
'x, y, z'

loop_
_atom_site_label
_atom_site_type_symbol
_atom_site_fract_x
_atom_site_fract_y
_atom_site_fract_z
_atom_site_U_iso_or_equiv
_atom_site_adp_type
_atom_site_occupancy
_atom_site_symmetry_multiplicity
_atom_site_calc_flag
_atom_site_refinement_flags
C1 C -0.1724(2) 0.49325(13) -0.13307(10) 0.0248(3) Uani 1 1 d .
O2 O -0.30746(16) 0.62651(10) 0.00129(8) 0.0295(2) Uani 1 1 d .
C2 C -0.1174(2) 0.56706(13) -0.05365(10) 0.0244(3) Uani 1 1 d .
H2 H -0.265(3) 0.675(2) 0.0354(16) 0.050(6) Uiso 1 1 d .
H45 H 1.061(3) -0.053(2) 0.3887(17) 0.058(7) Uiso 1 1 d .
C3 C 0.0035(2) 0.66431(14) -0.11594(11) 0.0292(3) Uani 1 1 d .
H3A H -0.0711 0.7516 -0.1060 0.035 Uiso 1 1 calc R
H3B H 0.1476 0.6535 -0.0993 0.035 Uiso 1 1 calc R
C4 C 0.0066(2) 0.63298(14) -0.22047(10) 0.0302(3) Uani 1 1 d .
H4 H 0.0348 0.7018 -0.2705 0.036 Uiso 1 1 calc R
C5 C 0.1598(2) 0.50643(16) -0.23445(12) 0.0366(4) Uani 1 1 d .
H5A H 0.2928 0.5050 -0.2088 0.044 Uiso 1 1 calc R
H5B H 0.1908 0.4889 -0.3036 0.044 Uiso 1 1 calc R
C6 C 0.0366(2) 0.41145(15) -0.17500(11) 0.0320(3) Uani 1 1 d .
H6A H 0.0114 0.3500 -0.2170 0.038 Uiso 1 1 calc R
H6B H 0.1141 0.3655 -0.1224 0.038 Uiso 1 1 calc R
C7 C -0.2099(2) 0.59778(14) -0.21837(10) 0.0259(3) Uani 1 1 d .
C8 C -0.3965(2) 0.70569(14) -0.19770(11) 0.0315(3) Uani 1 1 d .
H8A H -0.4108 0.7634 -0.2559 0.047 Uiso 1 1 calc R
H8B H -0.3735 0.7509 -0.1446 0.047 Uiso 1 1 calc R
H8C H -0.5248 0.6719 -0.1794 0.047 Uiso 1 1 calc R
C9 C -0.2356(3) 0.54720(16) -0.31333(11) 0.0347(3) Uani 1 1 d .
H9A H -0.3691 0.5186 -0.3059 0.052 Uiso 1 1 calc R
H9B H -0.1199 0.4767 -0.3290 0.052 Uiso 1 1 calc R
H9C H -0.2342 0.6140 -0.3657 0.052 Uiso 1 1 calc R
C10 C -0.3436(3) 0.41928(15) -0.09746(11) 0.0327(3) Uani 1 1 d .
H10A H -0.3002 0.3584 -0.0442 0.049 Uiso 1 1 calc R
H10B H -0.3682 0.3747 -0.1506 0.049 Uiso 1 1 calc R
H10C H -0.4731 0.4769 -0.0746 0.049 Uiso 1 1 calc R
C11 C 0.0140(2) 0.48824(14) 0.01563(10) 0.0274(3) Uani 1 1 d .
C12 C 0.1216(2) 0.43417(14) 0.07500(11) 0.0294(3) Uani 1 1 d .
C13 C 0.2621(2) 0.37092(14) 0.14263(10) 0.0264(3) Uani 1 1 d .
C14 C 0.2215(2) 0.26573(14) 0.20236(10) 0.0295(3) Uani 1 1 d .
H14 H 0.0974 0.2354 0.1996 0.035 Uiso 1 1 calc R
C15 C 0.3606(2) 0.20519(14) 0.26552(10) 0.0290(3) Uani 1 1 d .
H15 H 0.3318 0.1334 0.3054 0.035 Uiso 1 1 calc R
C16 C 0.5425(2) 0.24919(14) 0.27073(10) 0.0266(3) Uani 1 1 d .
C17 C 0.5847(2) 0.35393(15) 0.21014(11) 0.0289(3) Uani 1 1 d .
H17 H 0.7098 0.3835 0.2123 0.035 Uiso 1 1 calc R
C18 C 0.4457(2) 0.41454(14) 0.14727(10) 0.0283(3) Uani 1 1 d .
H18 H 0.4749 0.4860 0.1071 0.034 Uiso 1 1 calc R
C19 C 0.6865(2) 0.18931(14) 0.33821(10) 0.0281(3) Uani 1 1 d .
C20 C 0.8049(2) 0.14388(14) 0.39576(11) 0.0283(3) Uani 1 1 d .
C21 C 0.9552(2) 0.08694(13) 0.46432(10) 0.0258(3) Uani 1 1 d .
C22 C 1.0692(2) 0.18427(14) 0.49693(11) 0.0315(3) Uani 1 1 d .
H22A H 1.2233 0.1583 0.4823 0.038 Uiso 1 1 calc R
H22B H 1.0243 0.2687 0.4647 0.038 Uiso 1 1 calc R
C23 C 1.0004(3) 0.18308(14) 0.60642(11) 0.0336(3) Uani 1 1 d .
H23 H 1.0892 0.2208 0.6426 0.040 Uiso 1 1 calc R
C24 C 0.7658(3) 0.24243(15) 0.62192(12) 0.0381(4) Uani 1 1 d .
H24A H 0.7338 0.3198 0.5787 0.046 Uiso 1 1 calc R
H24B H 0.7196 0.2628 0.6900 0.046 Uiso 1 1 calc R
C25 C 0.6604(2) 0.13806(15) 0.59575(12) 0.0336(3) Uani 1 1 d .
H25A H 0.5716 0.1073 0.6528 0.040 Uiso 1 1 calc R
H25B H 0.5733 0.1690 0.5430 0.040 Uiso 1 1 calc R
C26 C 0.8470(2) 0.03410(13) 0.56271(10) 0.0256(3) Uani 1 1 d .
C27 C 1.0021(2) 0.04170(14) 0.63558(11) 0.0293(3) Uani 1 1 d .
C28 C 0.9151(3) 0.01644(18) 0.74257(12) 0.0429(4) Uani 1 1 d .
H28A H 0.8944 -0.0704 0.7539 0.064 Uiso 1 1 calc R
H28B H 0.7808 0.0740 0.7577 0.064 Uiso 1 1 calc R
H28C H 1.0149 0.0297 0.7842 0.064 Uiso 1 1 calc R
C29 C 1.2180(2) -0.04463(16) 0.61907(12) 0.0373(4) Uani 1 1 d .
H29A H 1.3075 -0.0277 0.6642 0.056 Uiso 1 1 calc R
H29B H 1.2824 -0.0290 0.5524 0.056 Uiso 1 1 calc R
H29C H 1.2022 -0.1325 0.6300 0.056 Uiso 1 1 calc R
C30 C 0.7923(3) -0.09295(15) 0.55698(12) 0.0340(3) Uani 1 1 d .
H30A H 0.7245 -0.1207 0.6203 0.051 Uiso 1 1 calc R
H30B H 0.9206 -0.1541 0.5385 0.051 Uiso 1 1 calc R
H30C H 0.6965 -0.0861 0.5085 0.051 Uiso 1 1 calc R
O31 O -0.0357(2) 0.80663(13) 0.32521(9) 0.0537(3) Uani 1 1 d .
C31 C -0.1724(3) 0.74674(17) 0.32259(12) 0.0419(4) Uani 1 1 d .
C32 C -0.1185(3) 0.60924(17) 0.30588(14) 0.0449(4) Uani 1 1 d .
H32A H 0.0331 0.5775 0.3087 0.054 Uiso 1 1 calc R
H32B H -0.1482 0.5975 0.2405 0.054 Uiso 1 1 calc R
C33 C -0.2454(3) 0.53364(16) 0.38218(13) 0.0408(4) Uani 1 1 d .
H33A H -0.2182 0.4454 0.3651 0.049 Uiso 1 1 calc R
H33B H -0.1978 0.5339 0.4460 0.049 Uiso 1 1 calc R
C34 C -0.4789(3) 0.58651(16) 0.38971(13) 0.0400(4) Uani 1 1 d .
H34 H -0.5247 0.5831 0.3252 0.048 Uiso 1 1 calc R
C35 C -0.5212(3) 0.72421(16) 0.41245(14) 0.0445(4) Uani 1 1 d .
H35A H -0.6734 0.7591 0.4152 0.053 Uiso 1 1 calc R
H35B H -0.4801 0.7293 0.4769 0.053 Uiso 1 1 calc R
C36 C -0.4016(3) 0.80336(17) 0.33711(14) 0.0464(4) Uani 1 1 d .
H36A H -0.4588 0.8100 0.2748 0.056 Uiso 1 1 calc R
H36B H -0.4213 0.8891 0.3585 0.056 Uiso 1 1 calc R
C37 C -0.6031(3) 0.5092(2) 0.46446(16) 0.0571(5) Uani 1 1 d .
H37A H -0.5611 0.5114 0.5285 0.086 Uiso 1 1 calc R
H37B H -0.5747 0.4222 0.4469 0.086 Uiso 1 1 calc R
H37C H -0.7533 0.5445 0.4660 0.086 Uiso 1 1 calc R
O38 O 0.7748(2) -0.17159(13) 0.09565(10) 0.0546(4) Uani 1 1 d .
C38 C 0.9183(3) -0.11720(17) 0.09724(12) 0.0423(4) Uani 1 1 d .
C39 C 1.1426(3) -0.18134(17) 0.08454(14) 0.0464(4) Uani 1 1 d .
H39A H 1.1538 -0.2674 0.0653 0.056 Uiso 1 1 calc R
H39B H 1.1997 -0.1880 0.1469 0.056 Uiso 1 1 calc R
C40 C 1.2719(3) -0.10898(17) 0.00716(13) 0.0444(4) Uani 1 1 d .
H40A H 1.4220 -0.1490 0.0049 0.053 Uiso 1 1 calc R
H40B H 1.2290 -0.1139 -0.0570 0.053 Uiso 1 1 calc R
C41 C 1.2439(3) 0.02880(17) 0.02709(13) 0.0425(4) Uani 1 1 d .
H41 H 1.2915 0.0319 0.0913 0.051 Uiso 1 1 calc R
C42 C 1.0123(3) 0.08993(16) 0.03390(13) 0.0415(4) Uani 1 1 d .
H42A H 0.9634 0.0903 -0.0297 0.050 Uiso 1 1 calc R
H42B H 0.9942 0.1783 0.0495 0.050 Uiso 1 1 calc R
C43 C 0.8782(3) 0.02137(17) 0.11106(13) 0.0442(4) Uani 1 1 d .
H43A H 0.9101 0.0334 0.1760 0.053 Uiso 1 1 calc R
H43B H 0.7281 0.0579 0.1078 0.053 Uiso 1 1 calc R
C44 C 1.3775(3) 0.0984(2) -0.04954(17) 0.0612(6) Uani 1 1 d .
H44A H 1.5250 0.0566 -0.0517 0.092 Uiso 1 1 calc R
H44B H 1.3615 0.1853 -0.0331 0.092 Uiso 1 1 calc R
H44C H 1.3316 0.0980 -0.1130 0.092 Uiso 1 1 calc R
O45 O 1.11162(16) -0.00630(10) 0.41507(8) 0.0298(2) Uani 1 1 d .

loop_
_atom_site_aniso_label
_atom_site_aniso_U_11
_atom_site_aniso_U_22
_atom_site_aniso_U_33
_atom_site_aniso_U_23
_atom_site_aniso_U_13
_atom_site_aniso_U_12
C1 0.0269(7) 0.0240(7) 0.0241(7) -0.0006(5) -0.0068(6) -0.0043(6)
O2 0.0297(6) 0.0301(5) 0.0286(5) -0.0036(4) -0.0035(4) -0.0048(5)
C2 0.0244(7) 0.0250(7) 0.0239(7) -0.0003(5) -0.0062(6) -0.0036(6)
C3 0.0303(8) 0.0316(8) 0.0282(7) -0.0002(6) -0.0058(6) -0.0112(6)
C4 0.0325(8) 0.0352(8) 0.0246(7) 0.0023(6) -0.0045(6) -0.0122(6)
C5 0.0280(8) 0.0466(10) 0.0352(8) -0.0077(7) -0.0026(6) -0.0063(7)
C6 0.0343(8) 0.0318(8) 0.0289(8) -0.0056(6) -0.0072(6) -0.0005(7)
C7 0.0280(7) 0.0283(7) 0.0226(7) 0.0023(6) -0.0063(6) -0.0081(6)
C8 0.0303(8) 0.0338(8) 0.0296(8) 0.0053(6) -0.0088(6) -0.0050(7)
C9 0.0382(9) 0.0411(9) 0.0273(8) -0.0003(6) -0.0088(6) -0.0114(7)
C10 0.0392(9) 0.0318(8) 0.0302(8) 0.0011(6) -0.0073(6) -0.0136(7)
C11 0.0309(8) 0.0290(8) 0.0239(7) -0.0011(6) -0.0061(6) -0.0082(6)
C12 0.0309(8) 0.0311(8) 0.0270(8) -0.0020(6) -0.0053(6) -0.0067(7)
C13 0.0280(8) 0.0288(8) 0.0212(7) -0.0017(6) -0.0063(6) -0.0009(6)
C14 0.0291(8) 0.0342(8) 0.0272(8) -0.0016(6) -0.0054(6) -0.0101(7)
C15 0.0347(8) 0.0284(8) 0.0241(7) 0.0035(6) -0.0046(6) -0.0089(7)
C16 0.0309(8) 0.0283(7) 0.0204(7) -0.0031(6) -0.0063(6) -0.0025(6)
C17 0.0293(8) 0.0327(8) 0.0264(7) -0.0010(6) -0.0072(6) -0.0080(6)
C18 0.0348(8) 0.0275(8) 0.0232(7) 0.0011(6) -0.0059(6) -0.0075(7)
C19 0.0343(8) 0.0268(7) 0.0241(7) -0.0019(6) -0.0074(6) -0.0055(6)
C20 0.0331(8) 0.0257(7) 0.0270(7) -0.0019(6) -0.0068(6) -0.0062(6)
C21 0.0273(8) 0.0230(7) 0.0271(7) 0.0012(6) -0.0061(6) -0.0044(6)
C22 0.0358(8) 0.0285(7) 0.0331(8) 0.0035(6) -0.0109(6) -0.0114(7)
C23 0.0403(9) 0.0331(8) 0.0321(8) -0.0037(6) -0.0119(7) -0.0120(7)
C24 0.0468(10) 0.0301(8) 0.0370(9) -0.0082(7) -0.0076(7) -0.0024(7)
C25 0.0306(8) 0.0377(9) 0.0317(8) -0.0047(6) -0.0059(6) -0.0029(7)
C26 0.0272(7) 0.0264(7) 0.0239(7) 0.0007(6) -0.0058(6) -0.0063(6)
C27 0.0316(8) 0.0316(8) 0.0269(8) 0.0020(6) -0.0110(6) -0.0080(6)
C28 0.0512(10) 0.0514(10) 0.0277(8) 0.0047(7) -0.0114(7) -0.0130(8)
C29 0.0323(9) 0.0423(9) 0.0375(9) 0.0061(7) -0.0144(7) -0.0059(7)
C30 0.0353(8) 0.0338(8) 0.0354(8) -0.0012(6) -0.0031(6) -0.0138(7)
O31 0.0659(9) 0.0576(8) 0.0443(7) -0.0132(6) -0.0078(6) -0.0224(7)
C31 0.0569(12) 0.0414(10) 0.0300(9) -0.0055(7) -0.0095(8) -0.0113(9)
C32 0.0470(10) 0.0418(10) 0.0454(11) -0.0142(8) -0.0089(8) 0.0000(8)
C33 0.0515(11) 0.0300(8) 0.0409(10) -0.0079(7) -0.0144(8) 0.0005(8)
C34 0.0468(10) 0.0371(9) 0.0382(9) -0.0062(7) -0.0161(8) -0.0040(8)
C35 0.0442(10) 0.0377(10) 0.0487(11) -0.0082(8) -0.0112(8) 0.0044(8)
C36 0.0579(12) 0.0325(9) 0.0470(11) -0.0042(8) -0.0145(9) 0.0013(8)
C37 0.0581(12) 0.0548(12) 0.0585(13) -0.0016(10) -0.0083(10) -0.0118(10)
O38 0.0628(9) 0.0581(9) 0.0503(8) -0.0174(6) -0.0064(6) -0.0228(7)
C38 0.0546(11) 0.0444(10) 0.0309(9) -0.0112(7) -0.0080(8) -0.0109(9)
C39 0.0587(12) 0.0340(9) 0.0470(10) -0.0080(8) -0.0154(9) -0.0016(9)
C40 0.0428(10) 0.0431(10) 0.0453(10) -0.0134(8) -0.0101(8) 0.0039(8)
C41 0.0433(10) 0.0431(10) 0.0413(10) -0.0059(8) -0.0115(8) -0.0039(8)
C42 0.0465(10) 0.0355(9) 0.0432(10) -0.0102(8) -0.0143(8) 0.0001(8)
C43 0.0439(10) 0.0433(10) 0.0458(10) -0.0189(8) -0.0061(8) -0.0017(8)
C44 0.0559(13) 0.0627(14) 0.0640(14) 0.0019(11) -0.0065(10) -0.0135(11)
O45 0.0294(6) 0.0288(6) 0.0303(6) -0.0039(5) -0.0025(4) -0.0038(5)

loop_
_atom_type_symbol
_atom_type_description
_atom_type_scat_dispersion_real
_atom_type_scat_dispersion_imag
_atom_type_scat_source
C C 0.0033 0.0016 'International Tables Vol C Tables 4.2.6.8 and 6.1.1.4'
H H 0.0000 0.0000 'International Tables Vol C Tables 4.2.6.8 and 6.1.1.4'
O O 0.0106 0.0060 'International Tables Vol C Tables 4.2.6.8 and 6.1.1.4'

loop_
_geom_angle_atom_site_label_1
_geom_angle_atom_site_label_2
_geom_angle_atom_site_label_3
_geom_angle
C10 C1 C6 113.62(12)
C10 C1 C2 114.02(12)
C6 C1 C2 106.09(12)
C10 C1 C7 118.16(12)
C6 C1 C7 100.99(11)
C2 C1 C7 102.32(11)
C2 O2 H2 103.1(14)
O2 C2 C11 107.40(11)
O2 C2 C1 109.28(11)
C11 C2 C1 114.33(12)
O2 C2 C3 112.62(12)
C11 C2 C3 111.03(12)
C1 C2 C3 102.26(11)
C4 C3 C2 103.70(11)
C4 C3 H3A 111.0
C2 C3 H3A 111.0
C4 C3 H3B 111.0
C2 C3 H3B 111.0
H3A C3 H3B 109.0
C3 C4 C5 107.23(12)
C3 C4 C7 102.79(12)
C5 C4 C7 102.83(12)
C3 C4 H4 114.2
C5 C4 H4 114.2
C7 C4 H4 114.2
C4 C5 C6 102.53(12)
C4 C5 H5A 111.3
C6 C5 H5A 111.3
C4 C5 H5B 111.3
C6 C5 H5B 111.3
H5A C5 H5B 109.2
C1 C6 C5 104.46(12)
C1 C6 H6A 110.9
C5 C6 H6A 110.9
C1 C6 H6B 110.9
C5 C6 H6B 110.9
H6A C6 H6B 108.9
C8 C7 C9 106.68(12)
C8 C7 C4 114.39(13)
C9 C7 C4 112.85(12)
C8 C7 C1 115.67(12)
C9 C7 C1 113.82(12)
C4 C7 C1 93.33(11)
C7 C8 H8A 109.5
C7 C8 H8B 109.5
H8A C8 H8B 109.5
C7 C8 H8C 109.5
H8A C8 H8C 109.5
H8B C8 H8C 109.5
C7 C9 H9A 109.5
C7 C9 H9B 109.5
H9A C9 H9B 109.5
C7 C9 H9C 109.5
H9A C9 H9C 109.5
H9B C9 H9C 109.5
C1 C10 H10A 109.5
C1 C10 H10B 109.5
H10A C10 H10B 109.5
C1 C10 H10C 109.5
H10A C10 H10C 109.5
H10B C10 H10C 109.5
C12 C11 C2 174.15(15)
C11 C12 C13 176.51(16)
C14 C13 C18 119.11(13)
C14 C13 C12 121.67(13)
C18 C13 C12 119.21(13)
C15 C14 C13 120.63(14)
C15 C14 H14 119.7
C13 C14 H14 119.7
C14 C15 C16 120.27(13)
C14 C15 H15 119.9
C16 C15 H15 119.9
C15 C16 C17 119.21(14)
C15 C16 C19 121.00(13)
C17 C16 C19 119.79(14)
C18 C17 C16 120.52(14)
C18 C17 H17 119.7
C16 C17 H17 119.7
C17 C18 C13 120.24(13)
C17 C18 H18 119.9
C13 C18 H18 119.9
C20 C19 C16 177.51(16)
C19 C20 C21 178.41(16)
O45 C21 C20 107.29(12)
O45 C21 C22 107.85(12)
C20 C21 C22 112.71(12)
O45 C21 C26 113.26(11)
C20 C21 C26 112.99(12)
C22 C21 C26 102.70(11)
C23 C22 C21 103.34(12)
C23 C22 H22A 111.1
C21 C22 H22A 111.1
C23 C22 H22B 111.1
C21 C22 H22B 111.1
H22A C22 H22B 109.1
C22 C23 C24 107.41(13)
C22 C23 C27 102.51(12)
C24 C23 C27 102.80(12)
C22 C23 H23 114.3
C24 C23 H23 114.3
C27 C23 H23 114.3
C23 C24 C25 103.01(12)
C23 C24 H24A 111.2
C25 C24 H24A 111.2
C23 C24 H24B 111.2
C25 C24 H24B 111.2
H24A C24 H24B 109.1
C26 C25 C24 103.65(12)
C26 C25 H25A 111.0
C24 C25 H25A 111.0
C26 C25 H25B 111.0
C24 C25 H25B 111.0
H25A C25 H25B 109.0
C30 C26 C25 114.98(12)
C30 C26 C27 117.09(12)
C25 C26 C27 100.91(11)
C30 C26 C21 113.24(12)
C25 C26 C21 106.17(12)
C27 C26 C21 102.89(11)
C29 C27 C28 106.59(13)
C29 C27 C23 114.80(13)
C28 C27 C23 112.89(13)
C29 C27 C26 115.58(12)
C28 C27 C26 113.88(13)
C23 C27 C26 93.00(11)
C27 C28 H28A 109.5
C27 C28 H28B 109.5
H28A C28 H28B 109.5
C27 C28 H28C 109.5
H28A C28 H28C 109.5
H28B C28 H28C 109.5
C27 C29 H29A 109.5
C27 C29 H29B 109.5
H29A C29 H29B 109.5
C27 C29 H29C 109.5
H29A C29 H29C 109.5
H29B C29 H29C 109.5
C26 C30 H30A 109.5
C26 C30 H30B 109.5
H30A C30 H30B 109.5
C26 C30 H30C 109.5
H30A C30 H30C 109.5
H30B C30 H30C 109.5
O31 C31 C36 123.02(17)
O31 C31 C32 121.32(18)
C36 C31 C32 115.66(16)
C31 C32 C33 111.13(15)
C31 C32 H32A 109.4
C33 C32 H32A 109.4
C31 C32 H32B 109.4
C33 C32 H32B 109.4
H32A C32 H32B 108.0
C34 C33 C32 112.27(14)
C34 C33 H33A 109.1
C32 C33 H33A 109.1
C34 C33 H33B 109.1
C32 C33 H33B 109.1
H33A C33 H33B 107.9
C33 C34 C37 111.68(15)
C33 C34 C35 109.44(15)
C37 C34 C35 111.69(16)
C33 C34 H34 108.0
C37 C34 H34 108.0
C35 C34 H34 108.0
C36 C35 C34 112.33(15)
C36 C35 H35A 109.1
C34 C35 H35A 109.1
C36 C35 H35B 109.1
C34 C35 H35B 109.1
H35A C35 H35B 107.9
C31 C36 C35 111.26(15)
C31 C36 H36A 109.4
C35 C36 H36A 109.4
C31 C36 H36B 109.4
C35 C36 H36B 109.4
H36A C36 H36B 108.0
C34 C37 H37A 109.5
C34 C37 H37B 109.5
H37A C37 H37B 109.5
C34 C37 H37C 109.5
H37A C37 H37C 109.5
H37B C37 H37C 109.5
O38 C38 C39 122.87(17)
O38 C38 C43 121.53(17)
C39 C38 C43 115.59(16)
C38 C39 C40 111.03(15)
C38 C39 H39A 109.4
C40 C39 H39A 109.4
C38 C39 H39B 109.4
C40 C39 H39B 109.4
H39A C39 H39B 108.0
C41 C40 C39 112.22(15)
C41 C40 H40A 109.2
C39 C40 H40A 109.2
C41 C40 H40B 109.2
C39 C40 H40B 109.2
H40A C40 H40B 107.9
C42 C41 C40 109.46(15)
C42 C41 C44 111.86(16)
C40 C41 C44 111.37(16)
C42 C41 H41 108.0
C40 C41 H41 108.0
C44 C41 H41 108.0
C41 C42 C43 112.08(14)
C41 C42 H42A 109.2
C43 C42 H42A 109.2
C41 C42 H42B 109.2
C43 C42 H42B 109.2
H42A C42 H42B 107.9
C38 C43 C42 111.44(15)
C38 C43 H43A 109.3
C42 C43 H43A 109.3
C38 C43 H43B 109.3
C42 C43 H43B 109.3
H43A C43 H43B 108.0
C41 C44 H44A 109.5
C41 C44 H44B 109.5
H44A C44 H44B 109.5
C41 C44 H44C 109.5
H44A C44 H44C 109.5
H44B C44 H44C 109.5
C21 O45 H45 112.7(16)

loop_
_geom_bond_atom_site_label_1
_geom_bond_atom_site_label_2
_geom_bond_distance
C1 C10 1.517(2)
C1 C6 1.545(2)
C1 C2 1.5632(19)
C1 C7 1.573(2)
O2 C2 1.4337(18)
O2 H2 0.86(2)
C2 C11 1.480(2)
C2 C3 1.574(2)
C3 C4 1.533(2)
C3 H3A 0.9900
C3 H3B 0.9900
C4 C5 1.542(2)
C4 C7 1.546(2)
C4 H4 1.0000
C5 C6 1.549(2)
C5 H5A 0.9900
C5 H5B 0.9900
C6 H6A 0.9900
C6 H6B 0.9900
C7 C8 1.529(2)
C7 C9 1.536(2)
C8 H8A 0.9800
C8 H8B 0.9800
C8 H8C 0.9800
C9 H9A 0.9800
C9 H9B 0.9800
C9 H9C 0.9800
C10 H10A 0.9800
C10 H10B 0.9800
C10 H10C 0.9800
C11 C12 1.199(2)
C12 C13 1.443(2)
C13 C14 1.397(2)
C13 C18 1.400(2)
C14 C15 1.386(2)
C14 H14 0.9500
C15 C16 1.394(2)
C15 H15 0.9500
C16 C17 1.402(2)
C16 C19 1.447(2)
C17 C18 1.383(2)
C17 H17 0.9500
C18 H18 0.9500
C19 C20 1.201(2)
C20 C21 1.478(2)
C21 O45 1.4382(19)
C21 C22 1.561(2)
C21 C26 1.567(2)
C22 C23 1.532(2)
C22 H22A 0.9900
C22 H22B 0.9900
C23 C24 1.536(2)
C23 C27 1.554(2)
C23 H23 1.0000
C24 C25 1.551(2)
C24 H24A 0.9900
C24 H24B 0.9900
C25 C26 1.539(2)
C25 H25A 0.9900
C25 H25B 0.9900
C26 C30 1.517(2)
C26 C27 1.565(2)
C27 C29 1.532(2)
C27 C28 1.541(2)
C28 H28A 0.9800
C28 H28B 0.9800
C28 H28C 0.9800
C29 H29A 0.9800
C29 H29B 0.9800
C29 H29C 0.9800
C30 H30A 0.9800
C30 H30B 0.9800
C30 H30C 0.9800
O31 C31 1.224(2)
C31 C36 1.497(3)
C31 C32 1.504(3)
C32 C33 1.537(3)
C32 H32A 0.9900
C32 H32B 0.9900
C33 C34 1.515(3)
C33 H33A 0.9900
C33 H33B 0.9900
C34 C37 1.525(3)
C34 C35 1.529(2)
C34 H34 1.0000
C35 C36 1.526(3)
C35 H35A 0.9900
C35 H35B 0.9900
C36 H36A 0.9900
C36 H36B 0.9900
C37 H37A 0.9800
C37 H37B 0.9800
C37 H37C 0.9800
O38 C38 1.220(2)
C38 C39 1.488(3)
C38 C43 1.508(3)
C39 C40 1.534(3)
C39 H39A 0.9900
C39 H39B 0.9900
C40 C41 1.527(3)
C40 H40A 0.9900
C40 H40B 0.9900
C41 C42 1.523(3)
C41 C44 1.527(3)
C41 H41 1.0000
C42 C43 1.527(3)
C42 H42A 0.9900
C42 H42B 0.9900
C43 H43A 0.9900
C43 H43B 0.9900
C44 H44A 0.9800
C44 H44B 0.9800
C44 H44C 0.9800
O45 H45 0.81(2)

loop_
_geom_hbond_atom_site_label_D
_geom_hbond_atom_site_label_H
_geom_hbond_atom_site_label_A
_geom_hbond_distance_DH
_geom_hbond_distance_HA
_geom_hbond_distance_DA
_geom_hbond_angle_DHA
_geom_hbond_site_symmetry_A
O2 H2 O38 0.86(2) 2.03(2) 2.8660(19) 163(2) 1_465
O45 H45 O31 0.81(2) 2.09(2) 2.9013(19) 172(2) 1_645
